data_4309659
loop_
_publ_author_name
'Albert Figuerola'
'Joan Ribas'
'Miquel Llunell'
'David Casanova'
'Miguel Maestro'
'Santiago Alvarez'
'Carmen Diaz'

_publ_section_title
;
Magnetic Properties of Cyano-Bridged Ln3+-M3+ Complexes. Part I:
Trinuclear Complexes (Ln3+= La, Ce, Pr, Nd, Sm; M3+= FeLS, Co) with bpy as
Blocking Ligand
;
_journal_name_full 'Inorganic Chemistry'
_journal_page_first 6939
_journal_page_last 6948
_journal_paper_doi 10.1021/ic050648i
_journal_volume 44
_journal_year 2005
_chemical_formula_moiety 'C26 H24 Co N10 O4 Sm, 4(O H2)'
_chemical_formula_sum 'C26 H32 Co N10 O8 Sm'
_chemical_formula_weight 821.90
_chemical_name_systematic
; 
 ? 
;
_space_group_IT_number 2
_symmetry_cell_setting triclinic
_symmetry_space_group_name_Hall '-P 1'
_symmetry_space_group_name_H-M 'P -1'
_atom_sites_solution_hydrogens geom
_atom_sites_solution_primary direct
_atom_sites_solution_secondary difmap
_audit_creation_method SHELXL-97
_cell_angle_alpha 86.997(1)
_cell_angle_beta 87.380(1)
_cell_angle_gamma 66.456(1)
_cell_formula_units_Z 2
_cell_length_a 10.095(1)
_cell_length_b 11.390(1)
_cell_length_c 15.480(1)
_cell_measurement_temperature 173(2)
_cell_volume 1628.9(2)
_computing_cell_refinement 'Bruker SAINT'
_computing_data_collection 'Bruker SMART'
_computing_data_reduction 'Bruker SHELXTL'
_computing_molecular_graphics 'Bruker SHELXTL'
_computing_publication_material 'Bruker SHELXTL'
_computing_structure_refinement 'SHELXL-97 (Sheldrick, 1997)'
_computing_structure_solution 'SHELXS-97 (Sheldrick, 1990)'
_diffrn_ambient_temperature 173(2)
_diffrn_measured_fraction_theta_full 0.990
_diffrn_measured_fraction_theta_max 0.990
_diffrn_measurement_device_type 'CCD area detector'
_diffrn_measurement_method 'phi and omega scans'
_diffrn_radiation_monochromator graphite
_diffrn_radiation_source 'fine-focus sealed tube'
_diffrn_radiation_type MoK\a
_diffrn_radiation_wavelength 0.71073
_diffrn_reflns_av_R_equivalents 0.0270
_diffrn_reflns_av_sigmaI/netI 0.0350
_diffrn_reflns_limit_h_max 12
_diffrn_reflns_limit_h_min -12
_diffrn_reflns_limit_k_max 8
_diffrn_reflns_limit_k_min -14
_diffrn_reflns_limit_l_max 19
_diffrn_reflns_limit_l_min -19
_diffrn_reflns_number 10148
_diffrn_reflns_theta_full 26.37
_diffrn_reflns_theta_max 26.37
_diffrn_reflns_theta_min 1.32
_diffrn_standards_decay_% 0.4
_exptl_absorpt_coefficient_mu 2.356
_exptl_absorpt_correction_T_max 0.6502
_exptl_absorpt_correction_T_min 0.4170
_exptl_absorpt_correction_type Semi-empirical
_exptl_absorpt_process_details Sadabs
_exptl_crystal_colour Colourless
_exptl_crystal_density_diffrn 1.676
_exptl_crystal_density_method 'not measured'
_exptl_crystal_description Block
_exptl_crystal_F_000 822
_exptl_crystal_size_max 0.45
_exptl_crystal_size_mid 0.35
_exptl_crystal_size_min 0.20
_refine_diff_density_max 1.765
_refine_diff_density_min -1.616
_refine_diff_density_rms 0.112
_refine_ls_extinction_method none
_refine_ls_goodness_of_fit_ref 0.995
_refine_ls_hydrogen_treatment mixed
_refine_ls_matrix_type full
_refine_ls_number_parameters 482
_refine_ls_number_reflns 6604
_refine_ls_number_restraints 0
_refine_ls_restrained_S_all 0.995
_refine_ls_R_factor_all 0.0357
_refine_ls_R_factor_gt 0.0290
_refine_ls_shift/su_max 0.002
_refine_ls_shift/su_mean 0.000
_refine_ls_structure_factor_coef Fsqd
_refine_ls_weighting_details 'calc w=1/[\s^2^(Fo^2^)+(0.0525P)^2^+0.0000P] where P=(Fo^2^+2Fc^2^)/3'
_refine_ls_weighting_scheme calc
_refine_ls_wR_factor_gt 0.0720
_refine_ls_wR_factor_ref 0.0746
_reflns_number_gt 5785
_reflns_number_total 6604
_reflns_threshold_expression >2sigma(I)
_cod_data_source_file ic050648isi20050427_114851_8.cif
_cod_data_source_block complex8
_cod_depositor_comments
;
The following automatic conversions were performed:
'_symmetry_cell_setting' value 'Triclinic' changed to 'triclinic'
according to '/home/saulius/struct/CIF-dictionaries/cif_core.dic'
dictionary named 'cif_core.dic' version 2.4.1 from 2010-06-29.

Automatic conversion script
Id: cif_fix_enum 1527 2010-12-29 10:47:43Z saulius 
;
_cod_original_cell_volume 1628.91(14)
_cod_database_code 4309659

loop_
_symmetry_equiv_pos_as_xyz
'x, y, z'
'-x, -y, -z'

loop_
_atom_site_label
_atom_site_type_symbol
_atom_site_fract_x
_atom_site_fract_y
_atom_site_fract_z
_atom_site_U_iso_or_equiv
_atom_site_adp_type
_atom_site_occupancy
_atom_site_symmetry_multiplicity
_atom_site_calc_flag
_atom_site_refinement_flags
_atom_site_disorder_assembly
_atom_site_disorder_group
Sm1 Sm 0.620132(16) 0.773357(15) 0.743926(9) 0.01444(6) Uani 1 1 d . . .
Co1 Co 1.0000 0.5000 1.0000 0.01499(13) Uani 1 2 d S . .
Co2 Co 1.0000 1.0000 0.5000 0.01559(13) Uani 1 2 d S . .
O1 O 0.5835(3) 0.5790(2) 0.77165(16) 0.0213(5) Uani 1 1 d . . .
H1A H 0.513(5) 0.571(4) 0.756(3) 0.032(12) Uiso 1 1 d . . .
H1B H 0.644(5) 0.509(5) 0.772(3) 0.043(14) Uiso 1 1 d . . .
O2 O 0.5568(3) 0.9388(3) 0.62236(16) 0.0246(5) Uani 1 1 d . . .
H2A H 0.611(6) 0.926(5) 0.584(3) 0.053(16) Uiso 1 1 d . . .
H2B H 0.480(8) 0.979(7) 0.605(4) 0.11(3) Uiso 1 1 d . . .
O3 O 0.3593(3) 0.8515(3) 0.72119(15) 0.0215(5) Uani 1 1 d . . .
H3A H 0.332(4) 0.795(4) 0.731(2) 0.019(10) Uiso 1 1 d . . .
H3B H 0.301(5) 0.919(5) 0.740(3) 0.050(14) Uiso 1 1 d . . .
O4 O 0.8239(3) 0.8382(3) 0.72891(19) 0.0250(6) Uani 1 1 d . . .
H4A H 0.870(4) 0.822(4) 0.698(3) 0.021(13) Uiso 1 1 d . . .
H4B H 0.873(6) 0.847(5) 0.778(3) 0.066(16) Uiso 1 1 d . . .
N1 N 0.5310(3) 0.9998(3) 0.81007(18) 0.0236(6) Uani 1 1 d . . .
N2 N 0.4623(3) 0.8154(3) 0.89284(17) 0.0212(6) Uani 1 1 d . . .
N3 N 0.5965(3) 0.6755(3) 0.59396(16) 0.0208(6) Uani 1 1 d . . .
N4 N 0.8517(3) 0.5856(3) 0.67634(17) 0.0191(6) Uani 1 1 d . . .
N5 N 0.7718(3) 0.6705(3) 0.87477(17) 0.0216(6) Uani 1 1 d . . .
N6 N 1.0337(3) 0.2688(3) 0.89562(19) 0.0279(7) Uani 1 1 d . . .
N7 N 1.2069(3) 0.5681(3) 0.88072(19) 0.0286(7) Uani 1 1 d . . .
N8 N 1.0920(3) 0.7535(3) 0.61048(18) 0.0254(6) Uani 1 1 d . . .
N9 N 0.8688(3) 1.1491(3) 0.66252(18) 0.0268(6) Uani 1 1 d . . .
N10 N 0.7261(3) 0.9572(3) 0.46945(19) 0.0271(6) Uani 1 1 d . . .
C1 C 0.5733(4) 1.0876(3) 0.7713(2) 0.0293(8) Uani 1 1 d . . .
H1C H 0.6394 1.0630 0.7233 0.035 Uiso 1 1 calc R . .
C2 C 0.5253(4) 1.2126(4) 0.7979(3) 0.0362(9) Uani 1 1 d . . .
H2C H 0.5565 1.2726 0.7683 0.043 Uiso 1 1 calc R . .
C3 C 0.4312(4) 1.2475(4) 0.8683(3) 0.0377(10) Uani 1 1 d . . .
H3C H 0.3969 1.3324 0.8883 0.045 Uiso 1 1 calc R . .
C4 C 0.3876(4) 1.1593(4) 0.9093(2) 0.0313(9) Uani 1 1 d . . .
H4C H 0.3238 1.1820 0.9584 0.038 Uiso 1 1 calc R . .
C5 C 0.4377(3) 1.0348(3) 0.8784(2) 0.0223(7) Uani 1 1 d . . .
C6 C 0.3922(3) 0.9364(3) 0.9204(2) 0.0243(7) Uani 1 1 d . . .
C7 C 0.2833(4) 0.9659(4) 0.9843(2) 0.0326(9) Uani 1 1 d . . .
H7A H 0.2344 1.0518 1.0017 0.039 Uiso 1 1 calc R . .
C8 C 0.2467(4) 0.8714(4) 1.0221(2) 0.0381(10) Uani 1 1 d . . .
H8A H 0.1713 0.8912 1.0650 0.046 Uiso 1 1 calc R . .
C9 C 0.3213(4) 0.7457(4) 0.9970(2) 0.0361(9) Uani 1 1 d . . .
H9A H 0.3006 0.6774 1.0232 0.043 Uiso 1 1 calc R . .
C10 C 0.4272(4) 0.7241(4) 0.9320(2) 0.0294(8) Uani 1 1 d . . .
H10A H 0.4780 0.6387 0.9143 0.035 Uiso 1 1 calc R . .
C11 C 0.4746(4) 0.7291(3) 0.5489(2) 0.0267(8) Uani 1 1 d . . .
H11A H 0.3948 0.7970 0.5739 0.032 Uiso 1 1 calc R . .
C12 C 0.4590(4) 0.6906(4) 0.4673(2) 0.0310(8) Uani 1 1 d . . .
H12A H 0.3713 0.7318 0.4373 0.037 Uiso 1 1 calc R . .
C13 C 0.5734(4) 0.5917(4) 0.4315(2) 0.0337(9) Uani 1 1 d . . .
H13A H 0.5670 0.5637 0.3757 0.040 Uiso 1 1 calc R . .
C14 C 0.6983(4) 0.5332(3) 0.4778(2) 0.0269(8) Uani 1 1 d . . .
H14A H 0.7779 0.4632 0.4545 0.032 Uiso 1 1 calc R . .
C15 C 0.7070(3) 0.5773(3) 0.55878(19) 0.0186(6) Uani 1 1 d . . .
C16 C 0.8421(3) 0.5190(3) 0.6086(2) 0.0184(6) Uani 1 1 d . . .
C17 C 0.9516(4) 0.4033(3) 0.5868(2) 0.0254(7) Uani 1 1 d . . .
H17A H 0.9411 0.3584 0.5394 0.030 Uiso 1 1 calc R . .
C18 C 1.0766(4) 0.3532(4) 0.6343(2) 0.0291(8) Uani 1 1 d . . .
H18A H 1.1517 0.2732 0.6208 0.035 Uiso 1 1 calc R . .
C19 C 1.0893(4) 0.4225(3) 0.7017(2) 0.0262(7) Uani 1 1 d . . .
H19A H 1.1741 0.3917 0.7350 0.031 Uiso 1 1 calc R . .
C20 C 0.9761(4) 0.5377(3) 0.7199(2) 0.0222(7) Uani 1 1 d . . .
H20A H 0.9866 0.5856 0.7656 0.027 Uiso 1 1 calc R . .
C21 C 0.8285(3) 0.9750(3) 0.4806(2) 0.0210(7) Uani 1 1 d . . .
C22 C 1.0621(3) 0.8460(3) 0.5683(2) 0.0190(7) Uani 1 1 d . . .
C23 C 0.9155(3) 1.0929(3) 0.6009(2) 0.0208(7) Uani 1 1 d . . .
C24 C 1.0218(3) 0.3556(3) 0.9343(2) 0.0197(7) Uani 1 1 d . . .
C25 C 1.1324(4) 0.5393(3) 0.9266(2) 0.0189(7) Uani 1 1 d . . .
C26 C 0.8524(3) 0.6073(3) 0.9251(2) 0.0178(6) Uani 1 1 d . . .
O1S O 0.7770(3) 0.3432(3) 0.7889(2) 0.0302(6) Uani 1 1 d . . .
H1X H 0.842(5) 0.339(4) 0.819(3) 0.043(14) Uiso 1 1 d . . .
H1Y H 0.792(5) 0.306(4) 0.759(3) 0.031(15) Uiso 1 1 d . . .
O2S O 0.3109(3) 0.6316(3) 0.7277(2) 0.0288(6) Uani 1 1 d . . .
H2X H 0.270(6) 0.613(5) 0.773(4) 0.068(18) Uiso 1 1 d . . .
H2Y H 0.255(5) 0.647(4) 0.706(3) 0.019(13) Uiso 1 1 d . . .
O3S O 0.1099(3) 0.0427(3) 0.7898(2) 0.0330(7) Uani 1 1 d . . .
H3X H 0.070(6) 0.075(5) 0.756(3) 0.051(18) Uiso 1 1 d . . .
H3Y H 0.092(5) 0.120(5) 0.822(3) 0.051(14) Uiso 1 1 d . . .
O4S O -0.0194(4) 0.8701(4) 0.8561(2) 0.0386(7) Uani 1 1 d . . .
H4X H 0.021(5) 0.918(4) 0.840(3) 0.030(12) Uiso 1 1 d . . .
H4Y H 0.035(7) 0.815(6) 0.872(4) 0.07(2) Uiso 1 1 d . . .

loop_
_atom_site_aniso_label
_atom_site_aniso_U_11
_atom_site_aniso_U_22
_atom_site_aniso_U_33
_atom_site_aniso_U_23
_atom_site_aniso_U_13
_atom_site_aniso_U_12
Sm1 0.01506(9) 0.01282(9) 0.01376(9) -0.00239(6) 0.00000(6) -0.00360(6)
Co1 0.0158(3) 0.0150(3) 0.0135(3) -0.0008(2) -0.0015(2) -0.0052(2)
Co2 0.0156(3) 0.0143(3) 0.0149(3) -0.0022(2) 0.0002(2) -0.0038(2)
O1 0.0188(12) 0.0153(13) 0.0290(13) -0.0030(10) -0.0010(10) -0.0055(11)
O2 0.0250(13) 0.0266(14) 0.0209(12) 0.0030(10) 0.0000(11) -0.0096(11)
O3 0.0201(12) 0.0190(13) 0.0232(12) -0.0040(10) 0.0000(9) -0.0050(11)
O4 0.0203(13) 0.0256(14) 0.0278(14) -0.0074(11) 0.0065(12) -0.0077(11)
N1 0.0262(15) 0.0202(15) 0.0232(14) -0.0066(12) 0.0002(11) -0.0073(12)
N2 0.0198(14) 0.0245(15) 0.0184(13) -0.0055(11) 0.0009(11) -0.0073(12)
N3 0.0227(14) 0.0192(14) 0.0154(12) -0.0046(11) -0.0006(11) -0.0023(12)
N4 0.0188(13) 0.0192(14) 0.0184(13) -0.0028(11) 0.0024(10) -0.0068(11)
N5 0.0203(14) 0.0240(15) 0.0181(13) 0.0003(11) -0.0005(11) -0.0066(12)
N6 0.0309(16) 0.0245(16) 0.0270(15) -0.0041(13) -0.0063(13) -0.0086(13)
N7 0.0302(16) 0.0268(16) 0.0302(16) -0.0019(13) 0.0040(13) -0.0134(14)
N8 0.0296(16) 0.0190(15) 0.0239(14) -0.0014(12) -0.0003(12) -0.0057(13)
N9 0.0289(16) 0.0253(16) 0.0227(14) -0.0075(12) 0.0018(12) -0.0065(13)
N10 0.0215(15) 0.0266(16) 0.0316(16) -0.0004(13) 0.0001(12) -0.0080(13)
C1 0.0310(19) 0.0200(18) 0.037(2) -0.0024(15) 0.0000(16) -0.0099(16)
C2 0.034(2) 0.0195(19) 0.054(2) -0.0025(17) -0.0115(18) -0.0086(16)
C3 0.030(2) 0.0189(19) 0.057(3) -0.0163(18) -0.0122(18) 0.0009(16)
C4 0.0208(17) 0.030(2) 0.0350(19) -0.0167(16) -0.0040(15) 0.0000(15)
C5 0.0168(16) 0.0203(17) 0.0228(16) -0.0087(13) -0.0056(13) 0.0014(13)
C6 0.0187(16) 0.032(2) 0.0165(15) -0.0083(14) -0.0038(13) -0.0025(15)
C7 0.0230(18) 0.039(2) 0.0244(18) -0.0101(16) 0.0024(14) -0.0001(16)
C8 0.027(2) 0.062(3) 0.0221(18) -0.0044(18) 0.0090(15) -0.015(2)
C9 0.042(2) 0.052(3) 0.0244(18) -0.0084(18) 0.0078(16) -0.030(2)
C10 0.035(2) 0.034(2) 0.0232(17) -0.0084(15) 0.0047(15) -0.0178(17)
C11 0.0243(17) 0.0270(19) 0.0228(16) -0.0075(14) -0.0024(14) -0.0028(15)
C12 0.0319(19) 0.032(2) 0.0232(17) -0.0046(15) -0.0090(15) -0.0056(17)
C13 0.040(2) 0.037(2) 0.0206(17) -0.0098(16) -0.0053(15) -0.0102(18)
C14 0.0273(18) 0.0255(19) 0.0238(17) -0.0095(14) 0.0015(14) -0.0052(15)
C15 0.0218(16) 0.0163(16) 0.0182(15) -0.0020(12) 0.0004(12) -0.0081(13)
C16 0.0188(15) 0.0158(16) 0.0187(15) -0.0020(12) 0.0026(12) -0.0052(13)
C17 0.0273(18) 0.0193(18) 0.0274(17) -0.0056(14) 0.0004(14) -0.0065(15)
C18 0.0253(18) 0.0221(19) 0.0330(19) -0.0035(15) 0.0024(15) -0.0022(15)
C19 0.0210(17) 0.0259(19) 0.0265(17) -0.0011(14) -0.0013(14) -0.0038(15)
C20 0.0210(16) 0.0263(18) 0.0185(15) -0.0036(13) 0.0015(13) -0.0084(14)
C21 0.0200(17) 0.0181(17) 0.0188(15) 0.0006(13) 0.0003(13) -0.0015(14)
C22 0.0164(15) 0.0224(18) 0.0170(15) -0.0049(13) 0.0019(12) -0.0062(13)
C23 0.0183(16) 0.0228(17) 0.0224(16) 0.0016(14) -0.0041(13) -0.0094(14)
C24 0.0188(16) 0.0205(17) 0.0184(15) -0.0003(13) -0.0026(12) -0.0061(13)
C25 0.0225(16) 0.0158(16) 0.0166(15) -0.0017(12) -0.0019(13) -0.0055(13)
C26 0.0159(15) 0.0174(16) 0.0189(15) -0.0041(13) 0.0031(13) -0.0052(13)
O1S 0.0287(15) 0.0234(15) 0.0334(15) -0.0112(13) -0.0051(13) -0.0034(12)
O2S 0.0230(14) 0.0384(17) 0.0255(14) 0.0032(12) -0.0043(13) -0.0128(13)
O3S 0.0313(15) 0.0234(15) 0.0354(16) -0.0109(13) -0.0094(13) 0.0005(12)
O4S 0.0367(17) 0.0342(18) 0.0455(18) -0.0031(15) -0.0072(14) -0.0140(16)

loop_
_atom_type_symbol
_atom_type_description
_atom_type_scat_dispersion_real
_atom_type_scat_dispersion_imag
_atom_type_scat_source
C C 0.0033 0.0016 'International Tables Vol C Tables 4.2.6.8 and 6.1.1.4'
H H 0.0000 0.0000 'International Tables Vol C Tables 4.2.6.8 and 6.1.1.4'
N N 0.0061 0.0033 'International Tables Vol C Tables 4.2.6.8 and 6.1.1.4'
O O 0.0106 0.0060 'International Tables Vol C Tables 4.2.6.8 and 6.1.1.4'
Co Co 0.3494 0.9721 'International Tables Vol C Tables 4.2.6.8 and 6.1.1.4'
Sm Sm -0.1638 3.4418 'International Tables Vol C Tables 4.2.6.8 and 6.1.1.4'

loop_
_geom_angle_atom_site_label_1
_geom_angle_atom_site_label_2
_geom_angle_atom_site_label_3
_geom_angle
_geom_angle_site_symmetry_1
_geom_angle_site_symmetry_3
_geom_angle_publ_flag
O1 Sm1 O4 137.60(9) . . ?
O1 Sm1 O3 79.59(9) . . ?
O4 Sm1 O3 142.31(9) . . ?
O1 Sm1 O2 133.98(9) . . ?
O4 Sm1 O2 74.79(9) . . ?
O3 Sm1 O2 71.73(9) . . ?
O1 Sm1 N5 76.20(9) . . ?
O4 Sm1 N5 75.34(9) . . ?
O3 Sm1 N5 131.99(8) . . ?
O2 Sm1 N5 148.66(9) . . ?
O1 Sm1 N1 137.32(9) . . ?
O4 Sm1 N1 73.83(9) . . ?
O3 Sm1 N1 79.56(9) . . ?
O2 Sm1 N1 71.63(9) . . ?
N5 Sm1 N1 91.11(9) . . ?
O1 Sm1 N4 73.67(8) . . ?
O4 Sm1 N4 69.70(9) . . ?
O3 Sm1 N4 133.65(8) . . ?
O2 Sm1 N4 101.30(9) . . ?
N5 Sm1 N4 76.83(8) . . ?
N1 Sm1 N4 143.39(9) . . ?
O1 Sm1 N3 69.92(8) . . ?
O4 Sm1 N3 108.19(9) . . ?
O3 Sm1 N3 74.75(8) . . ?
O2 Sm1 N3 68.26(8) . . ?
N5 Sm1 N3 131.26(9) . . ?
N1 Sm1 N3 137.34(8) . . ?
N4 Sm1 N3 60.83(8) . . ?
O1 Sm1 N2 76.30(8) . . ?
O4 Sm1 N2 119.27(9) . . ?
O3 Sm1 N2 66.96(8) . . ?
O2 Sm1 N2 121.14(9) . . ?
N5 Sm1 N2 67.33(8) . . ?
N1 Sm1 N2 61.31(9) . . ?
N4 Sm1 N2 137.57(8) . . ?
N3 Sm1 N2 132.50(9) . . ?
C25 Co1 C25 180.000(1) . 2_767 ?
C25 Co1 C26 87.36(13) . . ?
C25 Co1 C26 92.64(13) 2_767 . ?
C25 Co1 C26 92.64(13) . 2_767 ?
C25 Co1 C26 87.36(13) 2_767 2_767 ?
C26 Co1 C26 180.00(15) . 2_767 ?
C25 Co1 C24 91.97(13) . . ?
C25 Co1 C24 88.03(14) 2_767 . ?
C26 Co1 C24 89.69(13) . . ?
C26 Co1 C24 90.31(13) 2_767 . ?
C25 Co1 C24 88.03(13) . 2_767 ?
C25 Co1 C24 91.97(13) 2_767 2_767 ?
C26 Co1 C24 90.31(13) . 2_767 ?
C26 Co1 C24 89.69(13) 2_767 2_767 ?
C24 Co1 C24 180.000(1) . 2_767 ?
C22 Co2 C22 180.00(16) . 2_776 ?
C22 Co2 C23 90.66(13) . 2_776 ?
C22 Co2 C23 89.34(13) 2_776 2_776 ?
C22 Co2 C23 89.34(13) . . ?
C22 Co2 C23 90.66(13) 2_776 . ?
C23 Co2 C23 180.000(1) 2_776 . ?
C22 Co2 C21 87.50(14) . . ?
C22 Co2 C21 92.50(14) 2_776 . ?
C23 Co2 C21 88.71(13) 2_776 . ?
C23 Co2 C21 91.29(13) . . ?
C22 Co2 C21 92.50(14) . 2_776 ?
C22 Co2 C21 87.50(14) 2_776 2_776 ?
C23 Co2 C21 91.29(13) 2_776 2_776 ?
C23 Co2 C21 88.71(13) . 2_776 ?
C21 Co2 C21 180.0(3) . 2_776 ?
Sm1 O1 H1A 122(3) . . ?
Sm1 O1 H1B 126(3) . . ?
H1A O1 H1B 104(4) . . ?
Sm1 O2 H2A 117(4) . . ?
Sm1 O2 H2B 127(5) . . ?
H2A O2 H2B 108(6) . . ?
Sm1 O3 H3A 110(3) . . ?
Sm1 O3 H3B 123(3) . . ?
H3A O3 H3B 111(4) . . ?
Sm1 O4 H4A 123(4) . . ?
Sm1 O4 H4B 122(3) . . ?
H4A O4 H4B 107(5) . . ?
C1 N1 C5 118.3(3) . . ?
C1 N1 Sm1 118.6(2) . . ?
C5 N1 Sm1 123.0(2) . . ?
C10 N2 C6 117.3(3) . . ?
C10 N2 Sm1 121.3(2) . . ?
C6 N2 Sm1 120.1(2) . . ?
C15 N3 C11 117.5(3) . . ?
C15 N3 Sm1 122.0(2) . . ?
C11 N3 Sm1 120.4(2) . . ?
C20 N4 C16 117.1(3) . . ?
C20 N4 Sm1 119.6(2) . . ?
C16 N4 Sm1 122.0(2) . . ?
C26 N5 Sm1 168.6(2) . . ?
N1 C1 C2 123.2(4) . . ?
N1 C1 H1C 118.4 . . ?
C2 C1 H1C 118.4 . . ?
C3 C2 C1 118.3(4) . . ?
C3 C2 H2C 120.8 . . ?
C1 C2 H2C 120.8 . . ?
C4 C3 C2 119.5(4) . . ?
C4 C3 H3C 120.3 . . ?
C2 C3 H3C 120.3 . . ?
C3 C4 C5 119.6(3) . . ?
C3 C4 H4C 120.2 . . ?
C5 C4 H4C 120.2 . . ?
N1 C5 C4 121.1(3) . . ?
N1 C5 C6 117.5(3) . . ?
C4 C5 C6 121.4(3) . . ?
N2 C6 C7 121.6(4) . . ?
N2 C6 C5 116.1(3) . . ?
C7 C6 C5 122.3(3) . . ?
C8 C7 C6 120.1(4) . . ?
C8 C7 H7A 120.0 . . ?
C6 C7 H7A 120.0 . . ?
C7 C8 C9 119.2(3) . . ?
C7 C8 H8A 120.4 . . ?
C9 C8 H8A 120.4 . . ?
C10 C9 C8 117.4(4) . . ?
C10 C9 H9A 121.3 . . ?
C8 C9 H9A 121.3 . . ?
N2 C10 C9 124.4(4) . . ?
N2 C10 H10A 117.8 . . ?
C9 C10 H10A 117.8 . . ?
N3 C11 C12 123.6(3) . . ?
N3 C11 H11A 118.2 . . ?
C12 C11 H11A 118.2 . . ?
C13 C12 C11 118.3(3) . . ?
C13 C12 H12A 120.9 . . ?
C11 C12 H12A 120.9 . . ?
C12 C13 C14 119.0(3) . . ?
C12 C13 H13A 120.5 . . ?
C14 C13 H13A 120.5 . . ?
C13 C14 C15 119.7(3) . . ?
C13 C14 H14A 120.2 . . ?
C15 C14 H14A 120.2 . . ?
N3 C15 C14 121.9(3) . . ?
N3 C15 C16 117.3(3) . . ?
C14 C15 C16 120.8(3) . . ?
N4 C16 C17 122.1(3) . . ?
N4 C16 C15 116.1(3) . . ?
C17 C16 C15 121.8(3) . . ?
C16 C17 C18 120.0(3) . . ?
C16 C17 H17A 120.0 . . ?
C18 C17 H17A 120.0 . . ?
C19 C18 C17 118.4(3) . . ?
C19 C18 H18A 120.8 . . ?
C17 C18 H18A 120.8 . . ?
C18 C19 C20 118.7(3) . . ?
C18 C19 H19A 120.6 . . ?
C20 C19 H19A 120.6 . . ?
N4 C20 C19 123.7(3) . . ?
N4 C20 H20A 118.2 . . ?
C19 C20 H20A 118.2 . . ?
N10 C21 Co2 178.5(3) . . ?
N8 C22 Co2 176.2(3) . . ?
N9 C23 Co2 177.8(3) . . ?
N6 C24 Co1 179.2(3) . . ?
N7 C25 Co1 176.7(3) . . ?
N5 C26 Co1 174.5(3) . . ?
H1X O1S H1Y 118(5) . . ?
H2X O2S H2Y 92(5) . . ?
H3X O3S H3Y 94(5) . . ?
H4X O4S H4Y 105(6) . . ?

loop_
_geom_bond_atom_site_label_1
_geom_bond_atom_site_label_2
_geom_bond_distance
_geom_bond_site_symmetry_2
_geom_bond_publ_flag
Sm1 O1 2.401(2) . ?
Sm1 O4 2.446(3) . ?
Sm1 O3 2.456(2) . ?
Sm1 O2 2.505(3) . ?
Sm1 N5 2.534(3) . ?
Sm1 N1 2.617(3) . ?
Sm1 N4 2.674(3) . ?
Sm1 N3 2.688(3) . ?
Sm1 N2 2.693(3) . ?
Co1 C25 1.888(3) . ?
Co1 C25 1.888(3) 2_767 ?
Co1 C26 1.901(3) . ?
Co1 C26 1.901(3) 2_767 ?
Co1 C24 1.911(3) . ?
Co1 C24 1.911(3) 2_767 ?
Co2 C22 1.891(3) . ?
Co2 C22 1.891(3) 2_776 ?
Co2 C23 1.902(3) 2_776 ?
Co2 C23 1.902(3) . ?
Co2 C21 1.903(3) . ?
Co2 C21 1.903(3) 2_776 ?
O1 H1A 0.81(5) . ?
O1 H1B 0.79(5) . ?
O2 H2A 0.77(5) . ?
O2 H2B 0.78(7) . ?
O3 H3A 0.80(4) . ?
O3 H3B 0.82(5) . ?
O4 H4A 0.63(4) . ?
O4 H4B 0.95(6) . ?
N1 C1 1.341(5) . ?
N1 C5 1.348(4) . ?
N2 C10 1.335(5) . ?
N2 C6 1.355(4) . ?
N3 C15 1.342(4) . ?
N3 C11 1.345(4) . ?
N4 C20 1.349(4) . ?
N4 C16 1.355(4) . ?
N5 C26 1.149(4) . ?
N6 C24 1.145(4) . ?
N7 C25 1.140(4) . ?
N8 C22 1.148(4) . ?
N9 C23 1.150(4) . ?
N10 C21 1.152(4) . ?
C1 C2 1.386(5) . ?
C1 H1C 0.9500 . ?
C2 C3 1.378(6) . ?
C2 H2C 0.9500 . ?
C3 C4 1.367(6) . ?
C3 H3C 0.9500 . ?
C4 C5 1.405(5) . ?
C4 H4C 0.9500 . ?
C5 C6 1.483(5) . ?
C6 C7 1.392(5) . ?
C7 C8 1.367(6) . ?
C7 H7A 0.9500 . ?
C8 C9 1.392(6) . ?
C8 H8A 0.9500 . ?
C9 C10 1.390(5) . ?
C9 H9A 0.9500 . ?
C10 H10A 0.9500 . ?
C11 C12 1.394(5) . ?
C11 H11A 0.9500 . ?
C12 C13 1.370(5) . ?
C12 H12A 0.9500 . ?
C13 C14 1.381(5) . ?
C13 H13A 0.9500 . ?
C14 C15 1.394(4) . ?
C14 H14A 0.9500 . ?
C15 C16 1.489(4) . ?
C16 C17 1.386(4) . ?
C17 C18 1.387(5) . ?
C17 H17A 0.9500 . ?
C18 C19 1.381(5) . ?
C18 H18A 0.9500 . ?
C19 C20 1.385(5) . ?
C19 H19A 0.9500 . ?
C20 H20A 0.9500 . ?
O1S H1X 0.81(5) . ?
O1S H1Y 0.61(4) . ?
O2S H2X 0.85(6) . ?
O2S H2Y 0.62(4) . ?
O3S H3X 0.67(5) . ?
O3S H3Y 0.99(5) . ?
O4S H4X 0.82(5) . ?
O4S H4Y 0.70(6) . ?

loop_
_geom_hbond_atom_site_label_D
_geom_hbond_atom_site_label_H
_geom_hbond_atom_site_label_A
_geom_hbond_distance_DH
_geom_hbond_distance_HA
_geom_hbond_distance_DA
_geom_hbond_angle_DHA
_geom_hbond_site_symmetry_A
O2 H2A N10 0.77(5) 2.17(5) 2.904(4) 161(5) .
O3 H3A O2S 0.80(4) 1.96(4) 2.733(4) 163(4) .
O1S H1X N6 0.81(5) 2.16(5) 2.942(4) 163(4) .
O1 H1A O2S 0.81(5) 1.93(5) 2.684(4) 155(4) .
O4 H4A N8 0.63(4) 2.43(4) 3.043(4) 164(5) .
O1 H1B O1S 0.79(5) 1.84(5) 2.623(4) 172(5) .
O2S H2Y N8 0.62(4) 2.20(4) 2.785(4) 158(5) 1_455
O3S H3Y N6 0.99(5) 1.96(5) 2.942(4) 171(4) 1_455
O2S H2X N7 0.85(6) 1.88(6) 2.728(4) 171(5) 1_455
O4S H4Y N7 0.70(6) 2.65(6) 3.296(5) 156(6) 1_455
O4S H4X O3S 0.82(5) 2.07(5) 2.888(5) 174(4) 1_565
O3 H3B O3S 0.82(5) 2.03(5) 2.797(4) 157(5) 1_565
O1S H1Y N9 0.61(4) 2.26(4) 2.868(4) 172(6) 1_545
O2 H2B N10 0.78(7) 2.26(7) 3.012(4) 163(7) 2_676
O3S H3X N9 0.67(5) 2.39(5) 3.018(4) 157(6) 1_445
O4 H4B O4S 0.95(6) 1.76(6) 2.708(4) 171(5) 1_655

loop_
_geom_torsion_atom_site_label_1
_geom_torsion_atom_site_label_2
_geom_torsion_atom_site_label_3
_geom_torsion_atom_site_label_4
_geom_torsion
_geom_torsion_site_symmetry_1
_geom_torsion_site_symmetry_2
_geom_torsion_site_symmetry_3
_geom_torsion_site_symmetry_4
_geom_torsion_publ_flag
O1 Sm1 N1 C1 -176.7(2) . . . . ?
O4 Sm1 N1 C1 38.3(2) . . . . ?
O3 Sm1 N1 C1 -114.7(3) . . . . ?
O2 Sm1 N1 C1 -40.7(2) . . . . ?
N5 Sm1 N1 C1 112.7(3) . . . . ?
N4 Sm1 N1 C1 43.5(3) . . . . ?
N3 Sm1 N1 C1 -61.2(3) . . . . ?
N2 Sm1 N1 C1 175.9(3) . . . . ?
O1 Sm1 N1 C5 -0.7(3) . . . . ?
O4 Sm1 N1 C5 -145.7(3) . . . . ?
O3 Sm1 N1 C5 61.3(2) . . . . ?
O2 Sm1 N1 C5 135.3(3) . . . . ?
N5 Sm1 N1 C5 -71.3(2) . . . . ?
N4 Sm1 N1 C5 -140.5(2) . . . . ?
N3 Sm1 N1 C5 114.8(2) . . . . ?
N2 Sm1 N1 C5 -8.1(2) . . . . ?
O1 Sm1 N2 C10 4.0(3) . . . . ?
O4 Sm1 N2 C10 -133.3(3) . . . . ?
O3 Sm1 N2 C10 88.3(3) . . . . ?
O2 Sm1 N2 C10 137.4(2) . . . . ?
N5 Sm1 N2 C10 -76.6(3) . . . . ?
N1 Sm1 N2 C10 178.8(3) . . . . ?
N4 Sm1 N2 C10 -42.0(3) . . . . ?
N3 Sm1 N2 C10 49.3(3) . . . . ?
O1 Sm1 N2 C6 -162.6(2) . . . . ?
O4 Sm1 N2 C6 60.1(3) . . . . ?
O3 Sm1 N2 C6 -78.2(2) . . . . ?
O2 Sm1 N2 C6 -29.1(3) . . . . ?
N5 Sm1 N2 C6 116.9(2) . . . . ?
N1 Sm1 N2 C6 12.3(2) . . . . ?
N4 Sm1 N2 C6 151.5(2) . . . . ?
N3 Sm1 N2 C6 -117.2(2) . . . . ?
O1 Sm1 N3 C15 -79.0(2) . . . . ?
O4 Sm1 N3 C15 56.1(3) . . . . ?
O3 Sm1 N3 C15 -163.2(3) . . . . ?
O2 Sm1 N3 C15 120.7(3) . . . . ?
N5 Sm1 N3 C15 -30.2(3) . . . . ?
N1 Sm1 N3 C15 141.7(2) . . . . ?
N4 Sm1 N3 C15 3.0(2) . . . . ?
N2 Sm1 N3 C15 -126.4(2) . . . . ?
O1 Sm1 N3 C11 105.0(3) . . . . ?
O4 Sm1 N3 C11 -120.0(3) . . . . ?
O3 Sm1 N3 C11 20.7(3) . . . . ?
O2 Sm1 N3 C11 -55.3(3) . . . . ?
N5 Sm1 N3 C11 153.8(2) . . . . ?
N1 Sm1 N3 C11 -34.3(3) . . . . ?
N4 Sm1 N3 C11 -173.0(3) . . . . ?
N2 Sm1 N3 C11 57.6(3) . . . . ?
O1 Sm1 N4 C20 -101.2(2) . . . . ?
O4 Sm1 N4 C20 57.1(2) . . . . ?
O3 Sm1 N4 C20 -158.5(2) . . . . ?
O2 Sm1 N4 C20 126.1(2) . . . . ?
N5 Sm1 N4 C20 -21.9(2) . . . . ?
N1 Sm1 N4 C20 51.7(3) . . . . ?
N3 Sm1 N4 C20 -176.9(3) . . . . ?
N2 Sm1 N4 C20 -54.5(3) . . . . ?
O1 Sm1 N4 C16 65.4(2) . . . . ?
O4 Sm1 N4 C16 -136.3(3) . . . . ?
O3 Sm1 N4 C16 8.1(3) . . . . ?
O2 Sm1 N4 C16 -67.4(2) . . . . ?
N5 Sm1 N4 C16 144.7(2) . . . . ?
N1 Sm1 N4 C16 -141.7(2) . . . . ?
N3 Sm1 N4 C16 -10.3(2) . . . . ?
N2 Sm1 N4 C16 112.1(2) . . . . ?
O1 Sm1 N5 C26 60.1(13) . . . . ?
O4 Sm1 N5 C26 -88.1(13) . . . . ?
O3 Sm1 N5 C26 122.0(13) . . . . ?
O2 Sm1 N5 C26 -106.1(13) . . . . ?
N1 Sm1 N5 C26 -161.1(13) . . . . ?
N4 Sm1 N5 C26 -16.0(13) . . . . ?
N3 Sm1 N5 C26 13.4(14) . . . . ?
N2 Sm1 N5 C26 140.8(13) . . . . ?
C5 N1 C1 C2 -0.2(5) . . . . ?
Sm1 N1 C1 C2 175.9(3) . . . . ?
N1 C1 C2 C3 1.0(6) . . . . ?
C1 C2 C3 C4 -0.4(6) . . . . ?
C2 C3 C4 C5 -0.9(5) . . . . ?
C1 N1 C5 C4 -1.1(5) . . . . ?
Sm1 N1 C5 C4 -177.1(2) . . . . ?
C1 N1 C5 C6 -180.0(3) . . . . ?
Sm1 N1 C5 C6 4.0(4) . . . . ?
C3 C4 C5 N1 1.6(5) . . . . ?
C3 C4 C5 C6 -179.5(3) . . . . ?
C10 N2 C6 C7 -2.8(5) . . . . ?
Sm1 N2 C6 C7 164.3(2) . . . . ?
C10 N2 C6 C5 177.5(3) . . . . ?
Sm1 N2 C6 C5 -15.4(4) . . . . ?
N1 C5 C6 N2 7.7(4) . . . . ?
C4 C5 C6 N2 -171.2(3) . . . . ?
N1 C5 C6 C7 -172.0(3) . . . . ?
C4 C5 C6 C7 9.1(5) . . . . ?
N2 C6 C7 C8 1.3(5) . . . . ?
C5 C6 C7 C8 -179.0(3) . . . . ?
C6 C7 C8 C9 1.2(6) . . . . ?
C7 C8 C9 C10 -2.0(6) . . . . ?
C6 N2 C10 C9 1.9(5) . . . . ?
Sm1 N2 C10 C9 -164.9(3) . . . . ?
C8 C9 C10 N2 0.4(6) . . . . ?
C15 N3 C11 C12 -1.8(6) . . . . ?
Sm1 N3 C11 C12 174.4(3) . . . . ?
N3 C11 C12 C13 0.8(6) . . . . ?
C11 C12 C13 C14 0.9(6) . . . . ?
C12 C13 C14 C15 -1.4(6) . . . . ?
C11 N3 C15 C14 1.3(5) . . . . ?
Sm1 N3 C15 C14 -174.9(3) . . . . ?
C11 N3 C15 C16 179.5(3) . . . . ?
Sm1 N3 C15 C16 3.4(4) . . . . ?
C13 C14 C15 N3 0.3(6) . . . . ?
C13 C14 C15 C16 -177.8(3) . . . . ?
C20 N4 C16 C17 3.0(5) . . . . ?
Sm1 N4 C16 C17 -163.9(2) . . . . ?
C20 N4 C16 C15 -176.9(3) . . . . ?
Sm1 N4 C16 C15 16.2(4) . . . . ?
N3 C15 C16 N4 -12.6(4) . . . . ?
C14 C15 C16 N4 165.7(3) . . . . ?
N3 C15 C16 C17 167.5(3) . . . . ?
C14 C15 C16 C17 -14.2(5) . . . . ?
N4 C16 C17 C18 -0.8(5) . . . . ?
C15 C16 C17 C18 179.1(3) . . . . ?
C16 C17 C18 C19 -1.3(5) . . . . ?
C17 C18 C19 C20 1.1(5) . . . . ?
C16 N4 C20 C19 -3.3(5) . . . . ?
Sm1 N4 C20 C19 163.9(3) . . . . ?
C18 C19 C20 N4 1.3(5) . . . . ?
C22 Co2 C21 N10 -15(12) . . . . ?
C22 Co2 C21 N10 165(12) 2_776 . . . ?
C23 Co2 C21 N10 75(12) 2_776 . . . ?
C23 Co2 C21 N10 -105(12) . . . . ?
C21 Co2 C21 N10 -105(100) 2_776 . . . ?
C22 Co2 C22 N8 139(100) 2_776 . . . ?
C23 Co2 C22 N8 -112(4) 2_776 . . . ?
C23 Co2 C22 N8 68(4) . . . . ?
C21 Co2 C22 N8 -24(4) . . . . ?
C21 Co2 C22 N8 156(4) 2_776 . . . ?
C22 Co2 C23 N9 83(8) . . . . ?
C22 Co2 C23 N9 -97(8) 2_776 . . . ?
C23 Co2 C23 N9 -55(100) 2_776 . . . ?
C21 Co2 C23 N9 171(8) . . . . ?
C21 Co2 C23 N9 -9(8) 2_776 . . . ?
C25 Co1 C24 N6 179(100) . . . . ?
C25 Co1 C24 N6 -1(24) 2_767 . . . ?
C26 Co1 C24 N6 -93(24) . . . . ?
C26 Co1 C24 N6 87(24) 2_767 . . . ?
C24 Co1 C24 N6 -63(100) 2_767 . . . ?
C25 Co1 C25 N7 35(100) 2_767 . . . ?
C26 Co1 C25 N7 19(5) . . . . ?
C26 Co1 C25 N7 -161(5) 2_767 . . . ?
C24 Co1 C25 N7 109(5) . . . . ?
C24 Co1 C25 N7 -71(5) 2_767 . . . ?
Sm1 N5 C26 Co1 46(4) . . . . ?
C25 Co1 C26 N5 23(3) . . . . ?
C25 Co1 C26 N5 -157(3) 2_767 . . . ?
C26 Co1 C26 N5 -84(100) 2_767 . . . ?
C24 Co1 C26 N5 -69(3) . . . . ?
C24 Co1 C26 N5 111(3) 2_767 . . . ?
